data_4316498
loop_
_publ_author_name
'Daniel E. Bugaris'
'Daniel M. Wells'
'Jiyong Yao'
'S. Skanthakumar'
'Richard G. Haire'
'L. Soderholm'
'James A. Ibers'

_publ_contact_author_address
;
Department of Chemistry
Northwestern University
Evanston, IL 60208-3113
;
_publ_contact_author_email ibers@chem.northwestern.edu
_publ_contact_author_fax '1 847 491 3976'
_publ_contact_author_name 'James A. Ibers'
_publ_contact_author_phone '1 847 491 5449'
_publ_section_title
;
 Dichalcogenide Bonding in Seven Alkali-Metal Actinide Chalcogenides of
 the KTh2Se6 Structure Type
;
_journal_name_full 'Inorganic Chemistry'
_journal_page_first 8381
_journal_page_last 8388
_journal_paper_doi 10.1021/ic1008895
_journal_volume 49
_journal_year 2010
_chemical_formula_moiety 'S6 U1.74, Rb0.85'
_chemical_formula_sum 'Rb0.85 S6 U1.74'
_chemical_formula_weight 686.32
_chemical_name_systematic
; 
 ? 
;
_space_group_IT_number 71
_symmetry_cell_setting orthorhombic
_symmetry_space_group_name_Hall '-I 2 2'
_symmetry_space_group_name_H-M 'I m m m'
_atom_sites_solution_primary direct
_atom_sites_solution_secondary difmap
_audit_creation_method SHELXL-97
_cell_angle_alpha 90.00
_cell_angle_beta 90.00
_cell_angle_gamma 90.00
_cell_formula_units_Z 2
_cell_length_a 4.034(4)
_cell_length_b 5.427(5)
_cell_length_c 21.207(19)
_cell_measurement_reflns_used 1457
_cell_measurement_temperature 153(2)
_cell_measurement_theta_max 28.03
_cell_measurement_theta_min 3.88
_cell_volume 464.3(8)
_computing_cell_refinement 'APEX2 version 2009.5-1 (Bruker, 2009)'
_computing_data_collection 'SMART version 5.054 (Bruker, 2000)'
_computing_data_reduction 'SAINT version 7.34a (Bruker, 2009)'
_computing_molecular_graphics 'CrystalMaker version 2.2.1 (Palmer, 2009)'
_computing_publication_material 'SHELXTL-97 (Sheldrick, 2008)'
_computing_structure_refinement 'SHELXL-97 (Sheldrick, 2008)'
_computing_structure_solution 'SHELXS-97 (Sheldrick, 2008)'
_diffrn_ambient_temperature 153(2)
_diffrn_measured_fraction_theta_full 0.996
_diffrn_measured_fraction_theta_max 0.952
_diffrn_measurement_device_type 'Bruker SMART 1000 CCD'
_diffrn_measurement_method \w
_diffrn_radiation_monochromator graphite
_diffrn_radiation_source 'fine-focus sealed tube'
_diffrn_radiation_type MoK\a
_diffrn_radiation_wavelength 0.71073
_diffrn_reflns_av_R_equivalents 0.0337
_diffrn_reflns_av_sigmaI/netI 0.0249
_diffrn_reflns_limit_h_max 5
_diffrn_reflns_limit_h_min -5
_diffrn_reflns_limit_k_max 7
_diffrn_reflns_limit_k_min -7
_diffrn_reflns_limit_l_max 26
_diffrn_reflns_limit_l_min -26
_diffrn_reflns_number 2014
_diffrn_reflns_theta_full 25.00
_diffrn_reflns_theta_max 28.37
_diffrn_reflns_theta_min 3.84
_exptl_absorpt_coefficient_mu 36.536
_exptl_absorpt_correction_T_max 0.8140
_exptl_absorpt_correction_T_min 0.1030
_exptl_absorpt_correction_type numerical
_exptl_absorpt_process_details
; 
'face indexed; SADABS version 2008/1 (Sheldrick, 2008)'
;
_exptl_crystal_colour black
_exptl_crystal_density_diffrn 4.910
_exptl_crystal_density_method 'not measured'
_exptl_crystal_description plate
_exptl_crystal_F_000 581
_exptl_crystal_size_max 0.200
_exptl_crystal_size_mid 0.070
_exptl_crystal_size_min 0.006
_refine_diff_density_max 2.658
_refine_diff_density_min -1.579
_refine_diff_density_rms 0.315
_refine_ls_extinction_method none
_refine_ls_goodness_of_fit_ref 1.391
_refine_ls_matrix_type full
_refine_ls_number_parameters 20
_refine_ls_number_reflns 355
_refine_ls_number_restraints 0
_refine_ls_restrained_S_all 1.391
_refine_ls_R_factor_all 0.0299
_refine_ls_R_factor_gt 0.0261
_refine_ls_shift/su_max 0.000
_refine_ls_shift/su_mean 0.000
_refine_ls_structure_factor_coef Fsqd
_refine_ls_weighting_details
; calc 
 [1.00000+0.00000exp(0.00(sin\q/\l)^2^)]/ 
   [\s^2^(Fo^2^)+0.0000+0.0000*P+(0.0300P)^2^+0.0000sin\q/\l] 
 where P = 1.00000Fo^2^ + 0.00000Fc^2^ 
;
_refine_ls_weighting_scheme calc
_refine_ls_wR_factor_gt 0.0595
_refine_ls_wR_factor_ref 0.0603
_reflns_number_gt 323
_reflns_number_total 355
_reflns_threshold_expression >2sigma(I)
_cod_data_source_file ic1008895_si_001_3.cif
_cod_data_source_block RbUS
_cod_original_cell_volume 464.2(7)
_cod_database_code 4316498

loop_
_symmetry_equiv_pos_as_xyz
'x, y, z'
'-x, -y, z'
'-x, y, -z'
'x, -y, -z'
'x+1/2, y+1/2, z+1/2'
'-x+1/2, -y+1/2, z+1/2'
'-x+1/2, y+1/2, -z+1/2'
'x+1/2, -y+1/2, -z+1/2'
'-x, -y, -z'
'x, y, -z'
'x, -y, z'
'-x, y, z'
'-x+1/2, -y+1/2, -z+1/2'
'x+1/2, y+1/2, -z+1/2'
'x+1/2, -y+1/2, z+1/2'
'-x+1/2, y+1/2, z+1/2'

loop_
_atom_site_label
_atom_site_type_symbol
_atom_site_fract_x
_atom_site_fract_y
_atom_site_fract_z
_atom_site_U_iso_or_equiv
_atom_site_adp_type
_atom_site_occupancy
_atom_site_symmetry_multiplicity
_atom_site_calc_flag
_atom_site_refinement_flags
_atom_site_disorder_assembly
_atom_site_disorder_group
U1 U 0.5000 0.0000 0.31331(2) 0.01047(19) Uani 0.873(8) 4 d SP . .
Rb1 Rb 0.0000 0.0000 0.0000 0.0281(8) Uani 0.845(11) 8 d SP . .
S1 S 0.0000 0.0000 0.22342(13) 0.0100(7) Uani 1 4 d S . .
S2 S 0.0000 0.1940(4) 0.39403(11) 0.0209(7) Uani 1 2 d S . .

loop_
_atom_site_aniso_label
_atom_site_aniso_U_11
_atom_site_aniso_U_22
_atom_site_aniso_U_33
_atom_site_aniso_U_23
_atom_site_aniso_U_13
_atom_site_aniso_U_12
U1 0.0062(3) 0.0084(3) 0.0169(3) 0.000 0.000 0.000
Rb1 0.0319(13) 0.0298(14) 0.0225(13) 0.000 0.000 0.000
S1 0.0103(13) 0.0084(13) 0.0113(15) 0.000 0.000 0.000
S2 0.0241(12) 0.0110(11) 0.0276(14) -0.0039(9) 0.000 0.000

loop_
_atom_type_symbol
_atom_type_description
_atom_type_scat_dispersion_real
_atom_type_scat_dispersion_imag
_atom_type_scat_source
S S 0.1246 0.1234 'International Tables Vol C Tables 4.2.6.8 and 6.1.1.4'
Rb Rb -0.9393 2.9676 'International Tables Vol C Tables 4.2.6.8 and 6.1.1.4'
U U -9.6767 9.6646 'International Tables Vol C Tables 4.2.6.8 and 6.1.1.4'

loop_
_geom_angle_atom_site_label_1
_geom_angle_atom_site_label_2
_geom_angle_atom_site_label_3
_geom_angle
_geom_angle_site_symmetry_1
_geom_angle_site_symmetry_3
_geom_angle_publ_flag
S1 U1 S1 93.23(11) 1_655 . ?
S1 U1 S1 79.08(3) 1_655 13_545 ?
S1 U1 S1 79.08(3) . 13_545 ?
S1 U1 S1 79.08(3) 1_655 13 ?
S1 U1 S1 79.08(3) . 13 ?
S1 U1 S1 147.97(11) 13_545 13 ?
S1 U1 S2 158.09(5) 1_655 . ?
S1 U1 S2 84.16(9) . . ?
S1 U1 S2 121.42(5) 13_545 . ?
S1 U1 S2 79.07(7) 13 . ?
S1 U1 S2 84.16(9) 1_655 1_655 ?
S1 U1 S2 158.09(5) . 1_655 ?
S1 U1 S2 121.42(5) 13_545 1_655 ?
S1 U1 S2 79.07(7) 13 1_655 ?
S2 U1 S2 90.20(9) . 1_655 ?
S1 U1 S2 84.16(9) 1_655 2_655 ?
S1 U1 S2 158.09(5) . 2_655 ?
S1 U1 S2 79.07(7) 13_545 2_655 ?
S1 U1 S2 121.42(5) 13 2_655 ?
S2 U1 S2 106.08(10) . 2_655 ?
S2 U1 S2 43.41(9) 1_655 2_655 ?
S1 U1 S2 158.09(5) 1_655 2 ?
S1 U1 S2 84.16(9) . 2 ?
S1 U1 S2 79.07(7) 13_545 2 ?
S1 U1 S2 121.42(5) 13 2 ?
S2 U1 S2 43.41(9) . 2 ?
S2 U1 S2 106.08(10) 1_655 2 ?
S2 U1 S2 90.20(9) 2_655 2 ?
S1 U1 U1 43.39(6) 1_655 1_655 ?
S1 U1 U1 136.61(6) . 1_655 ?
S1 U1 U1 90.0 13_545 1_655 ?
S1 U1 U1 90.0 13 1_655 ?
S2 U1 U1 135.10(5) . 1_655 ?
S2 U1 U1 44.90(5) 1_655 1_655 ?
S2 U1 U1 44.90(5) 2_655 1_655 ?
S2 U1 U1 135.10(5) 2 1_655 ?
S1 U1 U1 136.62(6) 1_655 1_455 ?
S1 U1 U1 43.39(6) . 1_455 ?
S1 U1 U1 90.0 13_545 1_455 ?
S1 U1 U1 90.0 13 1_455 ?
S2 U1 U1 44.90(5) . 1_455 ?
S2 U1 U1 135.10(5) 1_655 1_455 ?
S2 U1 U1 135.10(5) 2_655 1_455 ?
S2 U1 U1 44.90(5) 2 1_455 ?
U1 U1 U1 180.0 1_655 1_455 ?
S2 Rb1 S2 180.00(6) 13 5_444 ?
S2 Rb1 S2 57.62(9) 13 14_545 ?
S2 Rb1 S2 122.38(9) 5_444 14_545 ?
S2 Rb1 S2 122.38(9) 13 6_454 ?
S2 Rb1 S2 57.62(9) 5_444 6_454 ?
S2 Rb1 S2 180.00(9) 14_545 6_454 ?
S2 Rb1 S2 71.64(8) 13 13_455 ?
S2 Rb1 S2 108.36(8) 5_444 13_455 ?
S2 Rb1 S2 98.60(9) 14_545 13_455 ?
S2 Rb1 S2 81.40(9) 6_454 13_455 ?
S2 Rb1 S2 108.36(8) 13 5_544 ?
S2 Rb1 S2 71.64(8) 5_444 5_544 ?
S2 Rb1 S2 81.40(9) 14_545 5_544 ?
S2 Rb1 S2 98.60(9) 6_454 5_544 ?
S2 Rb1 S2 180.00(6) 13_455 5_544 ?
S2 Rb1 S2 98.60(9) 13 14_445 ?
S2 Rb1 S2 81.40(9) 5_444 14_445 ?
S2 Rb1 S2 71.64(8) 14_545 14_445 ?
S2 Rb1 S2 108.36(8) 6_454 14_445 ?
S2 Rb1 S2 57.62(9) 13_455 14_445 ?
S2 Rb1 S2 122.38(9) 5_544 14_445 ?
S2 Rb1 S2 81.40(9) 13 6_554 ?
S2 Rb1 S2 98.60(9) 5_444 6_554 ?
S2 Rb1 S2 108.36(8) 14_545 6_554 ?
S2 Rb1 S2 71.64(8) 6_454 6_554 ?
S2 Rb1 S2 122.38(9) 13_455 6_554 ?
S2 Rb1 S2 57.62(9) 5_544 6_554 ?
S2 Rb1 S2 180.00(9) 14_445 6_554 ?
S2 Rb1 Rb1 54.18(4) 13 1_655 ?
S2 Rb1 Rb1 125.82(4) 5_444 1_655 ?
S2 Rb1 Rb1 54.18(4) 14_545 1_655 ?
S2 Rb1 Rb1 125.82(4) 6_454 1_655 ?
S2 Rb1 Rb1 125.82(4) 13_455 1_655 ?
S2 Rb1 Rb1 54.18(4) 5_544 1_655 ?
S2 Rb1 Rb1 125.82(4) 14_445 1_655 ?
S2 Rb1 Rb1 54.18(4) 6_554 1_655 ?
S2 Rb1 Rb1 125.82(4) 13 1_455 ?
S2 Rb1 Rb1 54.18(4) 5_444 1_455 ?
S2 Rb1 Rb1 125.82(4) 14_545 1_455 ?
S2 Rb1 Rb1 54.18(4) 6_454 1_455 ?
S2 Rb1 Rb1 54.18(4) 13_455 1_455 ?
S2 Rb1 Rb1 125.82(4) 5_544 1_455 ?
S2 Rb1 Rb1 54.18(4) 14_445 1_455 ?
S2 Rb1 Rb1 125.82(4) 6_554 1_455 ?
Rb1 Rb1 Rb1 180.0 1_655 1_455 ?
S2 Rb1 Rb1 61.19(4) 13 1_565 ?
S2 Rb1 Rb1 118.81(4) 5_444 1_565 ?
S2 Rb1 Rb1 118.81(4) 14_545 1_565 ?
S2 Rb1 Rb1 61.19(4) 6_454 1_565 ?
S2 Rb1 Rb1 61.19(4) 13_455 1_565 ?
S2 Rb1 Rb1 118.81(4) 5_544 1_565 ?
S2 Rb1 Rb1 118.81(4) 14_445 1_565 ?
S2 Rb1 Rb1 61.19(4) 6_554 1_565 ?
Rb1 Rb1 Rb1 90.0 1_655 1_565 ?
Rb1 Rb1 Rb1 90.0 1_455 1_565 ?
S2 Rb1 Rb1 118.81(4) 13 1_545 ?
S2 Rb1 Rb1 61.19(4) 5_444 1_545 ?
S2 Rb1 Rb1 61.19(4) 14_545 1_545 ?
S2 Rb1 Rb1 118.81(4) 6_454 1_545 ?
S2 Rb1 Rb1 118.81(4) 13_455 1_545 ?
S2 Rb1 Rb1 61.19(4) 5_544 1_545 ?
S2 Rb1 Rb1 61.19(4) 14_445 1_545 ?
S2 Rb1 Rb1 118.81(4) 6_554 1_545 ?
Rb1 Rb1 Rb1 90.0 1_655 1_545 ?
Rb1 Rb1 Rb1 90.0 1_455 1_545 ?
Rb1 Rb1 Rb1 180.0 1_565 1_545 ?
U1 S1 U1 93.23(11) . 1_455 ?
U1 S1 U1 100.92(3) . 13_545 ?
U1 S1 U1 100.92(3) 1_455 13_545 ?
U1 S1 U1 100.92(3) . 13 ?
U1 S1 U1 100.92(3) 1_455 13 ?
U1 S1 U1 147.97(11) 13_545 13 ?
S2 S2 U1 68.30(5) 2 1_455 ?
S2 S2 U1 68.30(5) 2 . ?
U1 S2 U1 90.20(9) 1_455 . ?
S2 S2 Rb1 118.81(4) 2 5 ?
U1 S2 Rb1 170.01(6) 1_455 5 ?
U1 S2 Rb1 98.96(6) . 5 ?
S2 S2 Rb1 118.81(4) 2 5_455 ?
U1 S2 Rb1 98.96(6) 1_455 5_455 ?
U1 S2 Rb1 170.01(6) . 5_455 ?
Rb1 S2 Rb1 71.64(8) 5 5_455 ?

loop_
_geom_bond_atom_site_label_1
_geom_bond_atom_site_label_2
_geom_bond_distance
_geom_bond_site_symmetry_2
_geom_bond_publ_flag
U1 S1 2.775(3) 1_655 ?
U1 S1 2.775(3) . ?
U1 S1 2.823(2) 13_545 ?
U1 S1 2.823(2) 13 ?
U1 S2 2.847(2) . ?
U1 S2 2.847(2) 1_655 ?
U1 S2 2.847(2) 2_655 ?
U1 S2 2.847(2) 2 ?
U1 U1 4.034(4) 1_655 ?
U1 U1 4.034(4) 1_455 ?
Rb1 S2 3.446(3) 13 ?
Rb1 S2 3.446(3) 5_444 ?
Rb1 S2 3.446(3) 14_545 ?
Rb1 S2 3.446(3) 6_454 ?
Rb1 S2 3.446(3) 13_455 ?
Rb1 S2 3.446(3) 5_544 ?
Rb1 S2 3.446(3) 14_445 ?
Rb1 S2 3.446(3) 6_554 ?
Rb1 Rb1 4.034(4) 1_655 ?
Rb1 Rb1 4.034(4) 1_455 ?
Rb1 Rb1 5.427(5) 1_565 ?
Rb1 Rb1 5.427(5) 1_545 ?
S1 U1 2.775(3) 1_455 ?
S1 U1 2.823(2) 13_545 ?
S1 U1 2.823(2) 13 ?
S2 S2 2.106(5) 2 ?
S2 U1 2.847(2) 1_455 ?
S2 Rb1 3.446(3) 5 ?
S2 Rb1 3.446(3) 5_455 ?
